data_7117748
loop_
_publ_author_name
'A. J. K. Roth'
'M. Tretbar'
'C. B. W. Stark'

_publ_section_title
;
 Mimicking the active site of aldehyde dehydrogenases: stabilization of
 carbonyl hydrates through hydrogen bonds
;
_journal_name_full Chem.Commun.
_journal_page_first 14175
_journal_paper_doi 10.1039/C5cc02831K
_journal_volume 51
_journal_year 2015
_chemical_formula_moiety 'C2 H3 Cl3 O2, C5 H5 N O'
_chemical_formula_sum 'C7 H8 Cl3 N O3'
_chemical_formula_weight 260.49
_chemical_melting_point ?
_chemical_name_systematic 'pyridine-N-oxide compound with 2,2,2-trichloroethane-1,1-diol (1:1)'
_space_group_crystal_system monoclinic
_space_group_IT_number 14
_space_group_name_Hall '-P 2ybc'
_space_group_name_H-M_alt 'P 1 21/c 1'
_symmetry_space_group_name_Hall '-P 2ybc'
_symmetry_space_group_name_H-M 'P 1 21/c 1'
_atom_sites_solution_hydrogens mixed
_atom_sites_solution_primary direct
_audit_creation_date 2014-08-19
_audit_creation_method
;
Olex2 1.2
(compiled 2013.09.17 svn.r2790 for OlexSys, GUI svn.r4601)
;
_audit_update_record
;
2015-05-25 deposited with the CCDC.
2015-06-09 downloaded from the CCDC.
;
_cell_angle_alpha 90
_cell_angle_beta 101.56
_cell_angle_gamma 90
_cell_formula_units_Z 4
_cell_length_a 6.15940(10)
_cell_length_b 12.8396(2)
_cell_length_c 13.3985(2)
_cell_measurement_temperature 100
_cell_measurement_theta_max 1.8
_cell_measurement_theta_min 33.5
_cell_volume 1038.12(3)
_computing_molecular_graphics
;
O. V. Dolomanov, L. J. Bourhis, R. J. Gildea, J. A. K. Howard and H. Puschmann,
OLEX2: a complete structure solution, refinement and analysis program.
J. Appl. Cryst. (2009). 42, 339-341.
;
_computing_publication_material
;
O. V. Dolomanov, L. J. Bourhis, R. J. Gildea, J. A. K. Howard and H. Puschmann,
OLEX2: a complete structure solution, refinement and analysis program.
J. Appl. Cryst. (2009). 42, 339-341.
;
_computing_structure_refinement
;
SHELX, G.M. Sheldrick, Acta Cryst.
(2008). A64, 112-122
;
_computing_structure_solution
;
SHELX, G.M. Sheldrick, Acta Cryst.
(2008). A64, 112-122
;
_diffrn_ambient_temperature 100
_diffrn_measured_fraction_theta_full 1.000
_diffrn_measured_fraction_theta_max 0.947
_diffrn_measurement_device_type 'BRUKER AXS SMART APEX'
_diffrn_measurement_method omega-scan
_diffrn_radiation_type MoK\a
_diffrn_radiation_wavelength 0.71073
_diffrn_reflns_av_R_equivalents 0.0146
_diffrn_reflns_av_unetI/netI 0.0107
_diffrn_reflns_laue_measured_fraction_full 1.000
_diffrn_reflns_laue_measured_fraction_max 0.947
_diffrn_reflns_limit_h_max 9
_diffrn_reflns_limit_h_min -9
_diffrn_reflns_limit_k_max 19
_diffrn_reflns_limit_k_min -19
_diffrn_reflns_limit_l_max 20
_diffrn_reflns_limit_l_min -20
_diffrn_reflns_number 23617
_diffrn_reflns_point_group_measured_fraction_full 1.000
_diffrn_reflns_point_group_measured_fraction_max 0.947
_diffrn_reflns_theta_full 25.242
_diffrn_reflns_theta_max 33.548
_diffrn_reflns_theta_min 2.219
_diffrn_standards_decay_% 0
_diffrn_standards_interval_count none
_diffrn_standards_interval_time none
_diffrn_standards_number none
_exptl_absorpt_coefficient_mu 0.862
_exptl_absorpt_correction_T_max 0.7466
_exptl_absorpt_correction_T_min 0.7024
_exptl_absorpt_correction_type multi-scan
_exptl_crystal_colour 'clear colourless'
_exptl_crystal_colour_lustre clear
_exptl_crystal_colour_modifier .
_exptl_crystal_colour_primary colourless
_exptl_crystal_density_diffrn 1.667
_exptl_crystal_description block
_exptl_crystal_F_000 528
_exptl_crystal_recrystallization_method 'Re-crystallisation from solvent: Dichloromethane'
_exptl_crystal_size_max 0.26
_exptl_crystal_size_mid 0.16
_exptl_crystal_size_min 0.16
_exptl_transmission_factor_max 0.7466
_exptl_transmission_factor_min 0.7024
_refine_diff_density_max 0.520
_refine_diff_density_min -0.232
_refine_diff_density_rms 0.051
_refine_ls_extinction_coef .
_refine_ls_extinction_method none
_refine_ls_goodness_of_fit_ref 1.074
_refine_ls_hydrogen_treatment mixed
_refine_ls_matrix_type full
_refine_ls_number_parameters 139
_refine_ls_number_reflns 3873
_refine_ls_number_restraints 0
_refine_ls_restrained_S_all 1.074
_refine_ls_R_factor_all 0.0235
_refine_ls_R_factor_gt 0.0214
_refine_ls_shift/su_max 0.000
_refine_ls_shift/su_mean 0.000
_refine_ls_structure_factor_coef Fsqd
_refine_ls_weighting_details 'w=1/[\s^2^(Fo^2^)+(0.0286P)^2^+0.2949P] where P=(Fo^2^+2Fc^2^)/3'
_refine_ls_weighting_scheme calc
_refine_ls_wR_factor_gt 0.0576
_refine_ls_wR_factor_ref 0.0588
_reflns_Friedel_coverage 0.000
_reflns_friedel_fraction_full .
_reflns_friedel_fraction_max .
_reflns_number_gt 3623
_reflns_number_total 3873
_reflns_threshold_expression 'I > 2\s(I)'
_cod_data_source_file c5cc02831k2.cif
_cod_data_source_block roth2
_cod_depositor_comments
;
The following automatic conversions were performed:

'_chemical_melting_point' value 'none' was changed to '?' - the value
is undefined or not given.

Automatic conversion script
Id: cif_fix_values 3392 2015-05-12 13:50:21Z andrius 
;
_cod_original_cell_volume 1038.13(3)
_cod_database_code 7117748
_audit_block_doi 10.5517/cc1378xj
_shelxl_version_number 2014/6
_shelx_space_group_comment
;
The symmetry employed for this shelxl refinement is uniquely defined
by the following loop, which should always be used as a source of
symmetry information in preference to the above space-group names.
They are only intended as comments.
;
_shelx_estimated_absorpt_t_max 0.874
_shelx_estimated_absorpt_t_min 0.807
_olex2_refinement_description
;
1. Fixed Uiso
 At 1.2 times of:
  All C(H) groups
2.a Aromatic/amide H refined with riding coordinates:
 C3(H3), C4(H4), C5(H5), C6(H6), C7(H7)
;

loop_
_space_group_symop_operation_xyz
'x, y, z'
'-x, y+1/2, -z+1/2'
'-x, -y, -z'
'x, -y-1/2, z-1/2'

loop_
_atom_site_label
_atom_site_type_symbol
_atom_site_fract_x
_atom_site_fract_y
_atom_site_fract_z
_atom_site_U_iso_or_equiv
_atom_site_adp_type
_atom_site_occupancy
_atom_site_site_symmetry_order
_atom_site_calc_flag
_atom_site_refinement_flags_posn
_atom_site_refinement_flags_adp
_atom_site_refinement_flags_occupancy
_atom_site_disorder_assembly
_atom_site_disorder_group
Cl1 Cl 0.13201(3) 0.13963(2) 0.45920(2) 0.02167(5) Uani 1 1 d . . . . .
Cl2 Cl 0.41290(3) 0.18685(2) 0.31743(2) 0.02093(5) Uani 1 1 d . . . . .
Cl3 Cl 0.61057(3) 0.12699(2) 0.52394(2) 0.02052(5) Uani 1 1 d . . . . .
O1 O 0.58096(11) 0.36084(5) 0.46205(5) 0.01796(11) Uani 1 1 d . . . . .
H1 H 0.684(3) 0.3483(12) 0.5080(12) 0.035(4) Uiso 1 1 d . . . . .
O2 O 0.38086(10) 0.31642(5) 0.58296(4) 0.01821(11) Uani 1 1 d . . . . .
H2 H 0.256(3) 0.3282(12) 0.5863(12) 0.037(4) Uiso 1 1 d . . . . .
C1 C 0.39326(12) 0.31190(6) 0.48052(6) 0.01411(13) Uani 1 1 d . . . . .
H1A H 0.264(2) 0.3433(9) 0.4366(9) 0.015(3) Uiso 1 1 d . . . . .
C2 C 0.38939(12) 0.19531(6) 0.44721(6) 0.01442(13) Uani 1 1 d . . . . .
O3 O 0.97032(10) 0.36324(5) 0.59690(5) 0.01823(11) Uani 1 1 d . . . . .
N1 N 0.96811(11) 0.44740(5) 0.65544(5) 0.01413(11) Uani 1 1 d . . . . .
C3 C 0.80695(14) 0.45640(7) 0.71016(6) 0.01826(14) Uani 1 1 d . . . . .
H3 H 0.6990 0.4051 0.7059 0.022 Uiso 1 1 calc R U . . .
C4 C 0.80251(14) 0.54187(7) 0.77255(6) 0.02062(15) Uani 1 1 d . . . . .
H4 H 0.6918 0.5479 0.8103 0.025 Uiso 1 1 calc R U . . .
C5 C 0.96336(15) 0.61868(7) 0.77884(6) 0.02015(15) Uani 1 1 d . . . . .
H5 H 0.9626 0.6762 0.8210 0.024 Uiso 1 1 calc R U . . .
C6 C 1.12562(14) 0.60774(7) 0.72078(7) 0.01973(15) Uani 1 1 d . . . . .
H6 H 1.2343 0.6585 0.7235 0.024 Uiso 1 1 calc R U . . .
C7 C 1.12565(13) 0.52155(6) 0.65909(6) 0.01676(13) Uani 1 1 d . . . . .
H7 H 1.2339 0.5145 0.6201 0.020 Uiso 1 1 calc R U . . .

loop_
_atom_site_aniso_label
_atom_site_aniso_U_11
_atom_site_aniso_U_22
_atom_site_aniso_U_33
_atom_site_aniso_U_23
_atom_site_aniso_U_13
_atom_site_aniso_U_12
Cl1 0.01436(9) 0.02668(10) 0.02378(10) -0.00135(7) 0.00340(7) -0.00673(7)
Cl2 0.02146(10) 0.02682(10) 0.01536(9) -0.00660(6) 0.00571(7) 0.00060(7)
Cl3 0.01592(9) 0.01709(9) 0.02641(10) 0.00264(6) -0.00092(7) 0.00214(6)
O1 0.0173(3) 0.0190(3) 0.0177(3) 0.0018(2) 0.0039(2) -0.0038(2)
O2 0.0148(3) 0.0274(3) 0.0128(2) -0.0044(2) 0.0040(2) 0.0012(2)
C1 0.0135(3) 0.0159(3) 0.0129(3) -0.0009(2) 0.0026(2) 0.0011(2)
C2 0.0118(3) 0.0172(3) 0.0142(3) -0.0009(2) 0.0025(2) -0.0003(2)
O3 0.0161(3) 0.0178(3) 0.0214(3) -0.0067(2) 0.0052(2) -0.00162(19)
N1 0.0129(3) 0.0153(3) 0.0141(3) -0.0001(2) 0.0027(2) -0.0003(2)
C3 0.0155(3) 0.0221(4) 0.0185(3) -0.0016(3) 0.0065(3) -0.0025(3)
C4 0.0191(4) 0.0265(4) 0.0169(3) -0.0033(3) 0.0049(3) 0.0021(3)
C5 0.0216(4) 0.0194(4) 0.0176(3) -0.0029(3) -0.0008(3) 0.0037(3)
C6 0.0190(4) 0.0159(3) 0.0231(4) -0.0006(3) 0.0013(3) -0.0016(3)
C7 0.0147(3) 0.0167(3) 0.0192(3) 0.0014(3) 0.0043(3) -0.0017(2)

loop_
_atom_type_symbol
_atom_type_description
_atom_type_scat_dispersion_real
_atom_type_scat_dispersion_imag
_atom_type_scat_source
C C 0.0033 0.0016 'International Tables Vol C Tables 4.2.6.8 and 6.1.1.4'
H H 0.0000 0.0000 'International Tables Vol C Tables 4.2.6.8 and 6.1.1.4'
N N 0.0061 0.0033 'International Tables Vol C Tables 4.2.6.8 and 6.1.1.4'
O O 0.0106 0.0060 'International Tables Vol C Tables 4.2.6.8 and 6.1.1.4'
Cl Cl 0.1484 0.1585 'International Tables Vol C Tables 4.2.6.8 and 6.1.1.4'

loop_
_geom_angle_atom_site_label_1
_geom_angle_atom_site_label_2
_geom_angle_atom_site_label_3
_geom_angle
_geom_angle_site_symmetry_1
_geom_angle_site_symmetry_3
O1 C1 O2 111.79(6) . .
O1 C1 C2 110.52(6) . .
O2 C1 C2 108.74(6) . .
Cl1 C2 Cl2 108.26(4) . .
Cl3 C2 Cl1 110.23(4) . .
Cl3 C2 Cl2 109.55(4) . .
C1 C2 Cl1 108.85(5) . .
C1 C2 Cl2 109.80(5) . .
C1 C2 Cl3 110.12(5) . .
O3 N1 C3 118.82(7) . .
O3 N1 C7 119.89(6) . .
C3 N1 C7 121.29(7) . .
N1 C3 C4 120.07(8) . .
C3 C4 C5 120.00(8) . .
C4 C5 C6 118.57(8) . .
C7 C6 C5 120.12(8) . .
N1 C7 C6 119.94(7) . .

loop_
_geom_bond_atom_site_label_1
_geom_bond_atom_site_label_2
_geom_bond_distance
_geom_bond_site_symmetry_2
Cl1 C2 1.7754(8) .
Cl2 C2 1.7770(8) .
Cl3 C2 1.7667(8) .
O1 C1 1.3810(10) .
O2 C1 1.3912(9) .
C1 C2 1.5609(11) .
O3 N1 1.3369(9) .
N1 C3 1.3521(10) .
N1 C7 1.3532(10) .
C3 C4 1.3832(12) .
C4 C5 1.3884(13) .
C5 C6 1.3911(13) .
C6 C7 1.3813(12) .

loop_
_geom_torsion_atom_site_label_1
_geom_torsion_atom_site_label_2
_geom_torsion_atom_site_label_3
_geom_torsion_atom_site_label_4
_geom_torsion
_geom_torsion_site_symmetry_1
_geom_torsion_site_symmetry_2
_geom_torsion_site_symmetry_3
_geom_torsion_site_symmetry_4
O1 C1 C2 Cl1 -173.65(5) . . . .
O1 C1 C2 Cl2 -55.30(7) . . . .
O1 C1 C2 Cl3 65.40(7) . . . .
O2 C1 C2 Cl1 63.29(7) . . . .
O2 C1 C2 Cl2 -178.37(5) . . . .
O2 C1 C2 Cl3 -57.66(7) . . . .
O3 N1 C3 C4 179.03(7) . . . .
O3 N1 C7 C6 -178.97(7) . . . .
N1 C3 C4 C5 0.16(13) . . . .
C3 N1 C7 C6 0.98(12) . . . .
C3 C4 C5 C6 0.51(13) . . . .
C4 C5 C6 C7 -0.46(13) . . . .
C5 C6 C7 N1 -0.28(12) . . . .
C7 N1 C3 C4 -0.92(12) . . . .
